data_2015541
loop_
_publ_author_name
'Deng, Qian-Jun'
'Zeng, Ming-Hua'
'Liang, Hong'
'Huang, Ke-Long'

_publ_section_title
;
 Poly[[diaquacadmium(II)]-\m~4~-[<i>N</i>-(phosphonatomethyl)ammonio]acetato]
;
_journal_coeditor_code DN3020
_journal_issue 9
_journal_name_full 'Acta Crystallographica Section C'
_journal_page_first m389
_journal_page_last m391
_journal_paper_doi 10.1107/S0108270106025625
_journal_volume 62
_journal_year 2006
_chemical_formula_iupac '[Cd (C3 H6 N O5 P) (H2 O)2]'
_chemical_formula_moiety 'C3 H10 Cd N O7 P'
_chemical_formula_sum 'C3 H10 Cd N O7 P'
_chemical_formula_weight 315.49
_chemical_name_systematic
;
Poly[[diaquacadmium(II)]-\m~4~-N-(phosphonatomethyl)glycinato]
;
_space_group_IT_number 9
_symmetry_cell_setting monoclinic
_symmetry_space_group_name_Hall 'C -2yc'
_symmetry_space_group_name_H-M 'C 1 c 1'
_atom_sites_solution_hydrogens geom
_atom_sites_solution_primary direct
_atom_sites_solution_secondary difmap
_audit_creation_method SHELXL97
_cell_angle_alpha 90.00
_cell_angle_beta 93.910(4)
_cell_angle_gamma 90.00
_cell_formula_units_Z 4
_cell_length_a 9.827(2)
_cell_length_b 4.9326(10)
_cell_length_c 16.795(4)
_cell_measurement_reflns_used 1695
_cell_measurement_temperature 153(2)
_cell_measurement_theta_max 25.3
_cell_measurement_theta_min 3.6
_cell_volume 812.2(3)
_computing_cell_refinement CrystalClear
_computing_data_collection 'CrystalClear (Rigaku, 1999)'
_computing_data_reduction 'CrystalStructure (Rigaku/MSC, 2000)'
_computing_molecular_graphics 'SHELXTL (Sheldrick, 2000)'
_computing_publication_material SHELXTL
_computing_structure_refinement 'SHELXL97 (Sheldrick, 1997)'
_computing_structure_solution 'SHELXS97 (Sheldrick, 1997)'
_diffrn_ambient_temperature 153(2)
_diffrn_detector_area_resol_mean 7.31
_diffrn_measured_fraction_theta_full 0.997
_diffrn_measured_fraction_theta_max 0.997
_diffrn_measurement_device_type 'Rigaku Mercury'
_diffrn_measurement_method \w
_diffrn_radiation_monochromator graphite
_diffrn_radiation_source 'fine-focus sealed tube'
_diffrn_radiation_type MoK\a
_diffrn_radiation_wavelength 0.71070
_diffrn_reflns_av_R_equivalents 0.0211
_diffrn_reflns_av_sigmaI/netI 0.0291
_diffrn_reflns_limit_h_max 11
_diffrn_reflns_limit_h_min -11
_diffrn_reflns_limit_k_max 5
_diffrn_reflns_limit_k_min -5
_diffrn_reflns_limit_l_max 17
_diffrn_reflns_limit_l_min -20
_diffrn_reflns_number 3642
_diffrn_reflns_theta_full 25.35
_diffrn_reflns_theta_max 25.35
_diffrn_reflns_theta_min 4.16
_diffrn_standards_decay_% 0
_exptl_absorpt_coefficient_mu 2.895
_exptl_absorpt_correction_T_max 0.817
_exptl_absorpt_correction_T_min 0.430
_exptl_absorpt_correction_type multi-scan
_exptl_absorpt_process_details '(Jacobson, 1998)'
_exptl_crystal_colour Colourless
_exptl_crystal_density_diffrn 2.580
_exptl_crystal_density_method 'not measured'
_exptl_crystal_description Block
_exptl_crystal_F_000 616
_exptl_crystal_size_max 0.30
_exptl_crystal_size_mid 0.25
_exptl_crystal_size_min 0.07
_refine_diff_density_max 0.602
_refine_diff_density_min -0.469
_refine_ls_abs_structure_details 'Flack (1983), with 616 Friedel pairs'
_refine_ls_abs_structure_Flack -0.03(2)
_refine_ls_extinction_method none
_refine_ls_goodness_of_fit_ref 1.090
_refine_ls_hydrogen_treatment mixed
_refine_ls_matrix_type full
_refine_ls_number_parameters 127
_refine_ls_number_reflns 1359
_refine_ls_number_restraints 6
_refine_ls_restrained_S_all 1.087
_refine_ls_R_factor_all 0.0150
_refine_ls_R_factor_gt 0.0148
_refine_ls_shift/su_max 0.000
_refine_ls_shift/su_mean 0.000
_refine_ls_structure_factor_coef Fsqd
_refine_ls_weighting_details 'calc w = 1/[\s^2^(Fo^2^)+(0.0137P)^2^+0.0465P] where P=(Fo^2^+2Fc^2^)/3'
_refine_ls_weighting_scheme calc
_refine_ls_wR_factor_gt 0.0353
_refine_ls_wR_factor_ref 0.0353
_reflns_number_gt 1348
_reflns_number_total 1359
_reflns_threshold_expression I>2\s(I)
_cod_data_source_file dn3020.cif
_cod_data_source_block I
_cod_original_sg_symbol_H-M 'C c'
_cod_database_code 2015541
_cod_database_fobs_code 2015541

loop_
_symmetry_equiv_pos_as_xyz
'x, y, z'
'x, -y, z+1/2'
'x+1/2, y+1/2, z'
'x+1/2, -y+1/2, z+1/2'

loop_
_atom_site_type_symbol
_atom_site_label
_atom_site_fract_x
_atom_site_fract_y
_atom_site_fract_z
_atom_site_U_iso_or_equiv
_atom_site_adp_type
_atom_site_calc_flag
_atom_site_refinement_flags
_atom_site_occupancy
Cd Cd1 0.5379 0.42153(3) 0.6762 0.00723(7) Uani d . 1
P P1 0.34039(9) -0.09619(15) 0.58567(5) 0.00563(18) Uani d . 1
O O1 0.3806(2) 0.1080(4) 0.65054(14) 0.0105(5) Uani d . 1
O O2 0.2009(2) -0.2227(4) 0.59649(13) 0.0087(5) Uani d . 1
O O3 0.4490(2) -0.3069(4) 0.57244(14) 0.0095(5) Uani d . 1
O O4 0.0635(2) 0.3449(5) 0.29362(14) 0.0111(5) Uani d . 1
O O5 0.0289(3) 0.0494(4) 0.39180(14) 0.0125(5) Uani d . 1
O O6 0.6839(3) 0.6951(5) 0.74746(16) 0.0139(5) Uani d D 1
H H6A 0.7570 0.6990 0.7267 0.021 Uiso calc RD 1
O O7 0.3872(3) 0.6469(5) 0.76013(15) 0.0117(5) Uani d D 1
H H7A 0.4108 0.6157 0.8070 0.018 Uiso calc RD 1
N N1 0.2003(3) 0.2953(5) 0.49885(16) 0.0078(6) Uani d . 1
H H1A 0.1267 0.2028 0.5127 0.009 Uiso calc R 1
H H1D 0.2213 0.4188 0.5372 0.009 Uiso calc R 1
C C1 0.3176(4) 0.1030(6) 0.4940(2) 0.0094(7) Uani d . 1
H H1B 0.4003 0.2041 0.4861 0.011 Uiso calc R 1
H H1C 0.3004 -0.0174 0.4487 0.011 Uiso calc R 1
C C2 0.1664(4) 0.4381(6) 0.4218(2) 0.0082(7) Uani d . 1
H H2B 0.2500 0.4865 0.3977 0.010 Uiso calc R 1
H H2C 0.1173 0.6039 0.4318 0.010 Uiso calc R 1
C C3 0.0799(3) 0.2599(6) 0.36479(19) 0.0097(7) Uani d . 1
H H7B 0.405(4) 0.807(3) 0.754(3) 0.022(12) Uiso d D 1
H H6B 0.652(5) 0.841(5) 0.760(3) 0.027(13) Uiso d D 1

loop_
_atom_site_aniso_label
_atom_site_aniso_U_11
_atom_site_aniso_U_22
_atom_site_aniso_U_33
_atom_site_aniso_U_12
_atom_site_aniso_U_13
_atom_site_aniso_U_23
Cd1 0.00718(11) 0.00720(11) 0.00730(11) -0.00118(12) 0.00049(7) -0.00046(11)
P1 0.0059(4) 0.0054(5) 0.0055(4) -0.0002(3) 0.0000(3) 0.0003(3)
O1 0.0101(12) 0.0102(12) 0.0112(13) -0.0028(9) 0.0001(10) -0.0018(9)
O2 0.0085(11) 0.0078(11) 0.0100(11) -0.0001(9) 0.0015(8) -0.0025(9)
O3 0.0102(13) 0.0087(12) 0.0097(13) 0.0028(10) 0.0024(10) 0.0024(10)
O4 0.0152(12) 0.0108(11) 0.0068(12) -0.0007(10) -0.0025(10) -0.0006(10)
O5 0.0180(13) 0.0106(13) 0.0085(12) -0.0052(10) -0.0010(10) -0.0001(9)
O6 0.0095(13) 0.0134(15) 0.0193(14) -0.0033(11) 0.0050(10) -0.0062(11)
O7 0.0145(13) 0.0109(12) 0.0096(13) -0.0005(11) -0.0003(10) 0.0011(10)
N1 0.0078(13) 0.0074(14) 0.0080(14) -0.0010(11) -0.0020(10) -0.0006(11)
C1 0.0085(17) 0.0074(17) 0.0125(18) 0.0020(13) 0.0012(14) 0.0006(13)
C2 0.0117(17) 0.0070(18) 0.0059(18) 0.0014(11) 0.0001(14) 0.0038(12)
C3 0.0083(15) 0.0089(16) 0.0117(17) 0.0026(14) -0.0001(13) 0.0017(14)

loop_
_atom_type_symbol
_atom_type_description
_atom_type_scat_dispersion_real
_atom_type_scat_dispersion_imag
_atom_type_scat_source
C C 0.0033 0.0016 'International Tables Vol C Tables 4.2.6.8 and 6.1.1.4'
H H 0.0000 0.0000 'International Tables Vol C Tables 4.2.6.8 and 6.1.1.4'
N N 0.0061 0.0033 'International Tables Vol C Tables 4.2.6.8 and 6.1.1.4'
O O 0.0106 0.0060 'International Tables Vol C Tables 4.2.6.8 and 6.1.1.4'
P P 0.1023 0.0942 'International Tables Vol C Tables 4.2.6.8 and 6.1.1.4'
Cd Cd -0.8075 1.2024 'International Tables Vol C Tables 4.2.6.8 and 6.1.1.4'

loop_
_geom_angle_atom_site_label_1
_geom_angle_atom_site_label_2
_geom_angle_atom_site_label_3
_geom_angle_site_symmetry_1
_geom_angle_site_symmetry_3
_geom_angle
_geom_angle_publ_flag
O1 Cd1 O6 . . 159.25(9) yes
O1 Cd1 O2 . 3 100.24(8) yes
O6 Cd1 O2 . 3 92.94(9) yes
O1 Cd1 O3 . 1_565 92.01(8) yes
O6 Cd1 O3 . 1_565 104.27(8) yes
O2 Cd1 O3 3 1_565 88.99(8) yes
O1 Cd1 O4 . 4 78.89(9) yes
O6 Cd1 O4 . 4 82.10(9) yes
O2 Cd1 O4 3 4 106.12(8) yes
O3 Cd1 O4 1_565 4 163.45(8) yes
O1 Cd1 O7 . . 89.29(9) yes
O6 Cd1 O7 . . 78.81(9) yes
O2 Cd1 O7 3 . 169.98(8) yes
O3 Cd1 O7 1_565 . 87.58(9) yes
O4 Cd1 O7 4 . 78.59(9) yes
O1 P1 O3 . . 114.13(14) no
O1 P1 O2 . . 112.20(13) no
O3 P1 O2 . . 112.54(13) no
O1 P1 C1 . . 105.04(14) no
O3 P1 C1 . . 106.97(15) no
O2 P1 C1 . . 105.10(15) no
P1 O1 Cd1 . . 138.63(15) no
P1 O2 Cd1 . 3_445 128.08(12) no
P1 O3 Cd1 . 1_545 121.19(14) no
C3 O4 Cd1 . 4_454 127.0(2) no
Cd1 O6 H6A . . 109.5 no
Cd1 O6 H6B . . 115(4) no
H6A O6 H6B . . 116.7 no
Cd1 O7 H7A . . 109.5 no
Cd1 O7 H7B . . 103(3) no
H7A O7 H7B . . 105.1 no
C2 N1 C1 . . 112.3(3) no
C2 N1 H1A . . 109.2 no
C1 N1 H1A . . 109.2 no
C2 N1 H1D . . 109.2 no
C1 N1 H1D . . 109.2 no
H1A N1 H1D . . 107.9 no
N1 C1 P1 . . 110.1(2) no
N1 C1 H1B . . 109.6 no
P1 C1 H1B . . 109.6 no
N1 C1 H1C . . 109.6 no
P1 C1 H1C . . 109.6 no
H1B C1 H1C . . 108.1 no
N1 C2 C3 . . 110.9(2) no
N1 C2 H2B . . 109.5 no
C3 C2 H2B . . 109.5 no
N1 C2 H2C . . 109.5 no
C3 C2 H2C . . 109.5 no
H2B C2 H2C . . 108.0 no
O5 C3 O4 . . 126.1(3) no
O5 C3 C2 . . 118.2(3) no
O4 C3 C2 . . 115.7(3) no

loop_
_geom_bond_atom_site_label_1
_geom_bond_atom_site_label_2
_geom_bond_site_symmetry_2
_geom_bond_distance
_geom_bond_publ_flag
Cd1 O1 . 2.208(2) yes
Cd1 O6 . 2.253(2) yes
Cd1 O2 3 2.271(2) yes
Cd1 O3 1_565 2.321(2) yes
Cd1 O4 4 2.369(2) yes
Cd1 O7 . 2.387(2) yes
P1 O1 . 1.516(2) no
P1 O3 . 1.517(2) no
P1 O2 . 1.528(2) no
P1 C1 . 1.828(4) no
O4 C3 . 1.267(4) no
O5 C3 . 1.251(4) no
O6 H6A . 0.8200 no
O6 H6B . 0.82(3) no
O7 H7A . 0.8200 no
O7 H7B . 0.820(10) no
N1 C2 . 1.491(4) no
N1 C1 . 1.500(4) no
N1 H1A . 0.9000 no
N1 H1D . 0.9000 no
C1 H1B . 0.9700 no
C1 H1C . 0.9700 no
C2 C3 . 1.517(5) no
C2 H2B . 0.9700 no
C2 H2C . 0.9700 no

loop_
_geom_hbond_atom_site_label_D
_geom_hbond_atom_site_label_H
_geom_hbond_atom_site_label_A
_geom_hbond_site_symmetry_A
_geom_hbond_distance_DH
_geom_hbond_distance_HA
_geom_hbond_distance_DA
_geom_hbond_angle_DHA
_geom_hbond_publ_flag
N1 H1A O3 3_455 0.90 2.07 2.881(4) 148.9 yes
N1 H1D O2 1_565 0.90 2.05 2.888(4) 155.2 yes
O6 H6A O1 3 0.82 1.88 2.646(3) 155.5 yes
O6 H6A O7 3 0.82 2.60 2.991(3) 111.2 yes
O6 H6B O4 4_565 0.82(3) 1.88(3) 2.697(3) 174(5) yes
O7 H7A O5 4 0.82 1.95 2.710(3) 153.3 yes
O7 H7B O1 1_565 0.820(10) 2.28(3) 2.924(3) 136(4) yes
O7 H7B O4 4_565 0.820(10) 2.38(3) 3.077(3) 143(4) yes

loop_
_geom_torsion_atom_site_label_1
_geom_torsion_atom_site_label_2
_geom_torsion_atom_site_label_3
_geom_torsion_atom_site_label_4
_geom_torsion_site_symmetry_1
_geom_torsion_site_symmetry_4
_geom_torsion
_geom_torsion_publ_flag
O3 P1 O1 Cd1 . . 61.5(2) no
O2 P1 O1 Cd1 . . -168.99(18) no
C1 P1 O1 Cd1 . . -55.4(2) no
O6 Cd1 O1 P1 . . -150.1(2) no
O2 Cd1 O1 P1 3 . -21.5(2) no
O3 Cd1 O1 P1 1_565 . 67.8(2) no
O4 Cd1 O1 P1 4 . -126.1(2) no
O7 Cd1 O1 P1 . . 155.4(2) no
O1 P1 O2 Cd1 . 3_445 14.7(2) no
O3 P1 O2 Cd1 . 3_445 145.08(14) no
C1 P1 O2 Cd1 . 3_445 -98.87(17) no
O1 P1 O3 Cd1 . 1_545 56.19(18) no
O2 P1 O3 Cd1 . 1_545 -73.17(17) no
C1 P1 O3 Cd1 . 1_545 171.90(15) no
C2 N1 C1 P1 . . -172.9(2) no
O1 P1 C1 N1 . . -64.9(2) no
O3 P1 C1 N1 . . 173.5(2) no
O2 P1 C1 N1 . . 53.7(2) no
C1 N1 C2 C3 . . 80.9(3) no
Cd1 O4 C3 O5 4_454 . -34.1(4) no
Cd1 O4 C3 C2 4_454 . 147.8(2) no
N1 C2 C3 O5 . . 12.4(4) no
N1 C2 C3 O4 . . -169.3(3) no
